data_2018542
loop_
_publ_author_name
'Suresh, J.'
'Vishnupriya, R.'
'Sivakumar, S.'
'Kumar, R. Ranjith'
'Athimoolam, S.'

_publ_section_title
;
 Intermolecular C---H&#x00B7;&#x00B7;&#x00B7;O and
 C---H&#x00B7;&#x00B7;&#x00B7;<i>X</i> interactions in substituted
 spiroacenaphthylene structures
;
_journal_coeditor_code GG3273
_journal_issue 7
_journal_name_full 'Acta Crystallographica Section C'
_journal_page_first o257
_journal_page_last o261
_journal_paper_doi 10.1107/S0108270112024584
_journal_volume 68
_journal_year 2012
_chemical_formula_iupac 'C35 H26 Cl4 N2 O2 S'
_chemical_formula_moiety 'C35 H26 Cl4 N2 O2 S'
_chemical_formula_sum 'C35 H26 Cl4 N2 O2 S'
_chemical_formula_weight 680.44
_chemical_name_systematic
;
5''-[(<i>E</i>)-2,3-Dichlorobenzylidene]-7'-(2,3-dichlorophenyl)-1''-methyl-
dispiro[acenaphthylene-1,5'-pyrrolo[1,2-<i>c</i>][1,3]thiazole-6',3''-
piperidine]-2,4''-dione
;
_space_group_IT_number 14
_symmetry_cell_setting monoclinic
_symmetry_space_group_name_Hall '-P 2yn'
_symmetry_space_group_name_H-M 'P 1 21/n 1'
_atom_sites_solution_hydrogens geom
_atom_sites_solution_primary direct
_atom_sites_solution_secondary difmap
_audit_creation_method SHELXL97
_cell_angle_alpha 90.00
_cell_angle_beta 108.243(2)
_cell_angle_gamma 90.00
_cell_formula_units_Z 4
_cell_length_a 13.4722(6)
_cell_length_b 16.4269(8)
_cell_length_c 14.8673(7)
_cell_measurement_reflns_used 2000
_cell_measurement_temperature 293(2)
_cell_measurement_theta_max 31
_cell_measurement_theta_min 2
_cell_volume 3124.9(3)
_computing_cell_refinement 'SAINT (Bruker, 2004)'
_computing_data_collection 'APEX2 (Bruker, 2004)'
_computing_data_reduction 'SAINT (Bruker, 2004)'
_computing_molecular_graphics 'PLATON (Spek, 2009)'
_computing_publication_material 'SHELXL97 (Sheldrick, 2008)'
_computing_structure_refinement 'SHELXL97 (Sheldrick, 2008)'
_computing_structure_solution 'SHELXS97 (Sheldrick, 2008)'
_diffrn_ambient_temperature 293(2)
_diffrn_detector_area_resol_mean 0
_diffrn_measured_fraction_theta_full 0.996
_diffrn_measured_fraction_theta_max 0.996
_diffrn_measurement_device_type 'Bruker Kappa APEXII area-detector'
_diffrn_measurement_method '\w and \f'
_diffrn_radiation_monochromator graphite
_diffrn_radiation_source 'fine-focus sealed tube'
_diffrn_radiation_type MoK\a
_diffrn_radiation_wavelength 0.71073
_diffrn_reflns_av_R_equivalents 0.0335
_diffrn_reflns_av_sigmaI/netI 0.0311
_diffrn_reflns_limit_h_max 18
_diffrn_reflns_limit_h_min -18
_diffrn_reflns_limit_k_max 20
_diffrn_reflns_limit_k_min -22
_diffrn_reflns_limit_l_max 20
_diffrn_reflns_limit_l_min -20
_diffrn_reflns_number 37631
_diffrn_reflns_theta_full 28.97
_diffrn_reflns_theta_max 28.97
_diffrn_reflns_theta_min 2.02
_diffrn_standards_decay_% 0
_diffrn_standards_interval_count 0
_diffrn_standards_interval_time 0
_diffrn_standards_number 0
_exptl_absorpt_coefficient_mu 0.482
_exptl_absorpt_correction_T_max 0.948
_exptl_absorpt_correction_T_min 0.912
_exptl_absorpt_correction_type multi-scan
_exptl_absorpt_process_details '(SADABS; Sheldrick, 1996)'
_exptl_crystal_colour colourless
_exptl_crystal_density_diffrn 1.446
_exptl_crystal_density_method 'not measured'
_exptl_crystal_description block
_exptl_crystal_F_000 1400
_exptl_crystal_size_max 0.19
_exptl_crystal_size_mid 0.16
_exptl_crystal_size_min 0.11
_refine_diff_density_max 0.394
_refine_diff_density_min -0.512
_refine_ls_extinction_method none
_refine_ls_goodness_of_fit_ref 1.018
_refine_ls_hydrogen_treatment constr
_refine_ls_matrix_type full
_refine_ls_number_parameters 397
_refine_ls_number_reflns 8258
_refine_ls_number_restraints 0
_refine_ls_restrained_S_all 1.018
_refine_ls_R_factor_all 0.0818
_refine_ls_R_factor_gt 0.0469
_refine_ls_shift/su_max 0.000
_refine_ls_shift/su_mean 0.000
_refine_ls_structure_factor_coef Fsqd
_refine_ls_weighting_details 'w = 1/[\s^2^(Fo^2^)+(0.0552P)^2^+1.3138P] where P=(Fo^2^+2Fc^2^)/3'
_refine_ls_weighting_scheme calc
_refine_ls_wR_factor_gt 0.1129
_refine_ls_wR_factor_ref 0.1337
_reflns_number_gt 5375
_reflns_number_total 8258
_reflns_threshold_expression I>2\s(I)
_cod_data_source_file gg3273.cif
_cod_data_source_block I
_cod_original_sg_symbol_H-M 'P 21/n'
_cod_database_code 2018542
_cod_database_fobs_code 2018542

loop_
_symmetry_equiv_pos_as_xyz
'x, y, z'
'-x+1/2, y+1/2, -z+1/2'
'-x, -y, -z'
'x-1/2, -y-1/2, z-1/2'

loop_
_atom_site_type_symbol
_atom_site_label
_atom_site_fract_x
_atom_site_fract_y
_atom_site_fract_z
_atom_site_U_iso_or_equiv
_atom_site_adp_type
_atom_site_calc_flag
_atom_site_refinement_flags
_atom_site_occupancy
_atom_site_symmetry_multiplicity
C C1 0.5172(2) 0.11908(15) -0.00355(17) 0.0574(6) Uani d . 1 1
H H1A 0.5591 0.1583 -0.0231 0.086 Uiso calc R 1 1
H H1B 0.4591 0.1034 -0.0570 0.086 Uiso calc R 1 1
H H1C 0.5588 0.0720 0.0218 0.086 Uiso calc R 1 1
C C2 0.42248(17) 0.23033(12) 0.03535(14) 0.0435(5) Uani d . 1 1
H H2A 0.3667 0.2196 -0.0230 0.052 Uiso calc R 1 1
H H2B 0.4699 0.2691 0.0214 0.052 Uiso calc R 1 1
C C3 0.37677(14) 0.26727(12) 0.10607(13) 0.0369(4) Uani d . 1 1
C C4 0.35543(15) 0.21336(12) 0.17961(13) 0.0389(4) Uani d . 1 1
C C5 0.41051(15) 0.13015(11) 0.19827(13) 0.0365(4) Uani d . 1 1
C C6 0.41435(16) 0.09889(12) 0.10223(13) 0.0396(4) Uani d . 1 1
H H6A 0.4442 0.0446 0.1090 0.048 Uiso calc R 1 1
H H6B 0.3444 0.0966 0.0573 0.048 Uiso calc R 1 1
C C7 0.35098(16) 0.07197(12) 0.24762(14) 0.0405(4) Uani d . 1 1
H H7 0.2840 0.0974 0.2440 0.049 Uiso calc R 1 1
C C8 0.41836(17) 0.06983(13) 0.35178(14) 0.0464(5) Uani d . 1 1
H H8 0.4168 0.0148 0.3768 0.056 Uiso calc R 1 1
C C9 0.3879(2) 0.13137(16) 0.41644(16) 0.0563(6) Uani d . 1 1
H H9A 0.3345 0.1088 0.4404 0.068 Uiso calc R 1 1
H H9B 0.3614 0.1811 0.3822 0.068 Uiso calc R 1 1
C C10 0.58938(19) 0.10727(17) 0.44576(16) 0.0620(7) Uani d . 1 1
H H10A 0.6426 0.1462 0.4431 0.074 Uiso calc R 1 1
H H10B 0.6239 0.0584 0.4771 0.074 Uiso calc R 1 1
C C11 0.52525(15) 0.14001(12) 0.27129(13) 0.0396(4) Uani d . 1 1
C C12 0.61175(16) 0.10467(13) 0.22990(14) 0.0440(5) Uani d . 1 1
C C13 0.68351(17) 0.17114(14) 0.22579(15) 0.0483(5) Uani d . 1 1
C C14 0.76778(19) 0.17436(18) 0.19293(18) 0.0629(7) Uani d . 1 1
H H14 0.7881 0.1289 0.1658 0.076 Uiso calc R 1 1
C C15 0.8227(2) 0.2483(2) 0.2014(2) 0.0766(8) Uani d . 1 1
H H15 0.8795 0.2514 0.1786 0.092 Uiso calc R 1 1
C C16 0.7955(2) 0.3155(2) 0.2419(2) 0.0727(8) Uani d . 1 1
H H16 0.8341 0.3631 0.2466 0.087 Uiso calc R 1 1
C C17 0.70888(19) 0.31394(16) 0.27714(16) 0.0573(6) Uani d . 1 1
C C18 0.65381(17) 0.24013(13) 0.26630(14) 0.0458(5) Uani d . 1 1
C C19 0.56458(16) 0.22748(13) 0.29537(13) 0.0428(4) Uani d . 1 1
C C20 0.53250(19) 0.29075(14) 0.33933(15) 0.0534(5) Uani d . 1 1
H H20 0.4753 0.2847 0.3612 0.064 Uiso calc R 1 1
C C21 0.5871(2) 0.36550(16) 0.35125(17) 0.0656(7) Uani d . 1 1
H H21 0.5644 0.4083 0.3808 0.079 Uiso calc R 1 1
C C22 0.6712(2) 0.37727(16) 0.32134(18) 0.0690(7) Uani d . 1 1
H H22 0.7044 0.4277 0.3301 0.083 Uiso calc R 1 1
C C31 0.35283(16) 0.34577(12) 0.11033(15) 0.0415(4) Uani d . 1 1
H H31 0.3258 0.3593 0.1588 0.050 Uiso calc R 1 1
C C32 0.36283(15) 0.41397(12) 0.04976(15) 0.0413(4) Uani d . 1 1
C C33 0.37847(17) 0.49265(13) 0.08745(17) 0.0472(5) Uani d . 1 1
C C34 0.38266(18) 0.55894(13) 0.0303(2) 0.0552(6) Uani d . 1 1
C C35 0.37141(18) 0.54820(15) -0.0638(2) 0.0604(6) Uani d . 1 1
H H35 0.3748 0.5927 -0.1015 0.072 Uiso calc R 1 1
C C36 0.35523(18) 0.47180(16) -0.10209(17) 0.0592(6) Uani d . 1 1
H H36 0.3468 0.4645 -0.1661 0.071 Uiso calc R 1 1
C C37 0.35122(17) 0.40506(14) -0.04632(15) 0.0496(5) Uani d . 1 1
H H37 0.3406 0.3535 -0.0734 0.060 Uiso calc R 1 1
C C71 0.32874(16) -0.01146(12) 0.20307(15) 0.0429(5) Uani d . 1 1
C C72 0.23750(17) -0.02650(14) 0.12910(16) 0.0478(5) Uani d . 1 1
C C73 0.21611(19) -0.10360(17) 0.08840(18) 0.0594(6) Uani d . 1 1
C C74 0.2840(2) -0.16626(16) 0.1225(2) 0.0692(8) Uani d . 1 1
H H74 0.2687 -0.2180 0.0965 0.083 Uiso calc R 1 1
C C75 0.3744(2) -0.15297(15) 0.1947(2) 0.0652(7) Uani d . 1 1
H H75 0.4206 -0.1958 0.2174 0.078 Uiso calc R 1 1
C C76 0.39782(19) -0.07630(14) 0.23433(17) 0.0514(5) Uani d . 1 1
H H76 0.4605 -0.0679 0.2824 0.062 Uiso calc R 1 1
N N1 0.47866(13) 0.15483(10) 0.06896(11) 0.0402(4) Uani d . 1 1
N N2 0.52372(14) 0.08807(11) 0.35163(12) 0.0465(4) Uani d . 1 1
O O1 0.29640(13) 0.23496(9) 0.22163(11) 0.0563(4) Uani d . 1 1
O O2 0.62027(13) 0.03332(10) 0.21321(12) 0.0564(4) Uani d . 1 1
S S1 0.50629(6) 0.15104(5) 0.51224(4) 0.0714(2) Uani d . 1 1
Cl Cl1 0.40324(7) 0.65580(4) 0.07790(7) 0.0925(3) Uani d . 1 1
Cl Cl2 0.39619(7) 0.50886(4) 0.20618(5) 0.0742(2) Uani d . 1 1
Cl Cl3 0.14815(5) 0.05119(5) 0.08583(4) 0.06758(19) Uani d . 1 1
Cl Cl4 0.10393(6) -0.12156(6) -0.00563(6) 0.0959(3) Uani d . 1 1

loop_
_atom_site_aniso_label
_atom_site_aniso_U_11
_atom_site_aniso_U_22
_atom_site_aniso_U_33
_atom_site_aniso_U_12
_atom_site_aniso_U_13
_atom_site_aniso_U_23
C1 0.0837(17) 0.0490(14) 0.0567(13) 0.0021(12) 0.0467(13) 0.0001(11)
C2 0.0610(12) 0.0377(11) 0.0381(10) -0.0020(9) 0.0245(9) 0.0068(8)
C3 0.0423(10) 0.0353(10) 0.0344(9) 0.0025(8) 0.0137(8) 0.0059(8)
C4 0.0494(11) 0.0343(10) 0.0374(9) 0.0048(8) 0.0196(8) 0.0061(8)
C5 0.0461(10) 0.0332(10) 0.0357(9) 0.0047(8) 0.0206(8) 0.0080(8)
C6 0.0533(11) 0.0345(10) 0.0375(10) 0.0000(9) 0.0236(8) 0.0034(8)
C7 0.0495(11) 0.0363(11) 0.0432(10) 0.0065(9) 0.0255(9) 0.0121(8)
C8 0.0583(12) 0.0453(12) 0.0431(11) 0.0087(10) 0.0265(9) 0.0156(9)
C9 0.0683(14) 0.0641(15) 0.0459(12) 0.0118(12) 0.0313(11) 0.0083(11)
C10 0.0610(14) 0.0774(18) 0.0461(12) 0.0138(13) 0.0148(11) 0.0228(12)
C11 0.0482(11) 0.0379(11) 0.0382(10) 0.0074(9) 0.0214(8) 0.0092(8)
C12 0.0480(11) 0.0435(12) 0.0450(11) 0.0100(9) 0.0211(9) 0.0103(9)
C13 0.0475(11) 0.0547(14) 0.0446(11) 0.0017(10) 0.0174(9) 0.0104(10)
C14 0.0561(14) 0.0755(18) 0.0646(15) 0.0006(13) 0.0296(12) 0.0099(13)
C15 0.0562(15) 0.098(2) 0.0785(19) -0.0172(16) 0.0261(14) 0.0165(17)
C16 0.0634(16) 0.080(2) 0.0665(17) -0.0250(15) 0.0085(13) 0.0184(15)
C17 0.0619(14) 0.0559(15) 0.0437(12) -0.0120(12) 0.0013(10) 0.0098(11)
C18 0.0522(12) 0.0469(12) 0.0339(10) -0.0031(10) 0.0070(8) 0.0089(9)
C19 0.0538(11) 0.0418(11) 0.0307(9) 0.0047(9) 0.0102(8) 0.0047(8)
C20 0.0686(14) 0.0511(14) 0.0378(11) 0.0050(11) 0.0128(10) -0.0024(9)
C21 0.0901(19) 0.0516(15) 0.0433(13) 0.0025(14) 0.0040(12) -0.0094(11)
C22 0.0867(19) 0.0518(15) 0.0507(14) -0.0143(14) -0.0040(13) 0.0002(12)
C31 0.0463(11) 0.0370(10) 0.0442(10) 0.0038(9) 0.0183(9) 0.0072(8)
C32 0.0364(10) 0.0361(11) 0.0516(11) 0.0050(8) 0.0143(8) 0.0130(9)
C33 0.0468(11) 0.0374(11) 0.0657(14) 0.0074(9) 0.0296(10) 0.0090(10)
C34 0.0510(12) 0.0341(11) 0.0902(18) 0.0091(9) 0.0362(12) 0.0152(11)
C35 0.0541(13) 0.0483(14) 0.0783(17) 0.0040(11) 0.0201(12) 0.0310(13)
C36 0.0576(14) 0.0638(16) 0.0494(13) -0.0051(12) 0.0070(10) 0.0232(11)
C37 0.0497(12) 0.0445(12) 0.0492(12) -0.0017(10) 0.0076(9) 0.0136(10)
C71 0.0522(11) 0.0390(11) 0.0464(11) 0.0013(9) 0.0282(9) 0.0126(9)
C72 0.0518(12) 0.0490(13) 0.0521(12) 0.0009(10) 0.0301(10) 0.0098(10)
C73 0.0576(14) 0.0672(17) 0.0669(15) -0.0173(12) 0.0389(12) -0.0098(13)
C74 0.0791(19) 0.0475(15) 0.100(2) -0.0135(13) 0.0561(17) -0.0087(14)
C75 0.0797(18) 0.0418(13) 0.0900(19) 0.0077(12) 0.0496(16) 0.0099(13)
C76 0.0593(13) 0.0427(12) 0.0599(13) 0.0061(10) 0.0297(11) 0.0118(10)
N1 0.0538(10) 0.0355(9) 0.0393(8) 0.0006(7) 0.0263(7) 0.0027(7)
N2 0.0515(10) 0.0518(11) 0.0400(9) 0.0112(8) 0.0200(8) 0.0179(8)
O1 0.0765(11) 0.0468(9) 0.0629(10) 0.0195(8) 0.0467(9) 0.0158(7)
O2 0.0629(10) 0.0446(9) 0.0716(11) 0.0134(8) 0.0350(8) 0.0075(8)
S1 0.0871(5) 0.0879(5) 0.0392(3) 0.0115(4) 0.0196(3) 0.0053(3)
Cl1 0.1250(7) 0.0333(3) 0.1559(8) 0.0032(4) 0.0966(6) 0.0036(4)
Cl2 0.1147(6) 0.0493(4) 0.0793(5) 0.0010(3) 0.0602(4) -0.0074(3)
Cl3 0.0641(4) 0.0812(5) 0.0562(3) 0.0167(3) 0.0171(3) 0.0173(3)
Cl4 0.0685(4) 0.1288(8) 0.0955(6) -0.0296(5) 0.0332(4) -0.0408(5)

loop_
_atom_type_symbol
_atom_type_description
_atom_type_scat_dispersion_real
_atom_type_scat_dispersion_imag
_atom_type_scat_source
C C 0.0033 0.0016 'International Tables Vol C Tables 4.2.6.8 and 6.1.1.4'
H H 0.0000 0.0000 'International Tables Vol C Tables 4.2.6.8 and 6.1.1.4'
N N 0.0061 0.0033 'International Tables Vol C Tables 4.2.6.8 and 6.1.1.4'
O O 0.0106 0.0060 'International Tables Vol C Tables 4.2.6.8 and 6.1.1.4'
S S 0.1246 0.1234 'International Tables Vol C Tables 4.2.6.8 and 6.1.1.4'
Cl Cl 0.1484 0.1585 'International Tables Vol C Tables 4.2.6.8 and 6.1.1.4'

loop_
_geom_angle_atom_site_label_1
_geom_angle_atom_site_label_2
_geom_angle_atom_site_label_3
_geom_angle
N1 C1 H1A 109.5
N1 C1 H1B 109.5
H1A C1 H1B 109.5
N1 C1 H1C 109.5
H1A C1 H1C 109.5
H1B C1 H1C 109.5
N1 C2 C3 112.72(15)
N1 C2 H2A 109.0
C3 C2 H2A 109.0
N1 C2 H2B 109.0
C3 C2 H2B 109.0
H2A C2 H2B 107.8
C31 C3 C2 125.52(17)
C31 C3 C4 115.49(17)
C2 C3 C4 118.99(16)
O1 C4 C3 120.65(17)
O1 C4 C5 121.74(16)
C3 C4 C5 117.61(15)
C6 C5 C4 106.53(15)
C6 C5 C7 113.74(16)
C4 C5 C7 109.71(15)
C6 C5 C11 111.09(15)
C4 C5 C11 110.02(16)
C7 C5 C11 105.77(14)
N1 C6 C5 107.63(16)
N1 C6 H6A 110.2
C5 C6 H6A 110.2
N1 C6 H6B 110.2
C5 C6 H6B 110.2
H6A C6 H6B 108.5
C71 C7 C8 113.34(16)
C71 C7 C5 114.06(15)
C8 C7 C5 105.01(16)
C71 C7 H7 108.1
C8 C7 H7 108.1
C5 C7 H7 108.1
N2 C8 C7 105.32(15)
N2 C8 C9 108.56(19)
C7 C8 C9 115.32(18)
N2 C8 H8 109.2
C7 C8 H8 109.2
C9 C8 H8 109.2
C8 C9 S1 105.55(16)
C8 C9 H9A 110.6
S1 C9 H9A 110.6
C8 C9 H9B 110.6
S1 C9 H9B 110.6
H9A C9 H9B 108.8
N2 C10 S1 108.29(16)
N2 C10 H10A 110.0
S1 C10 H10A 110.0
N2 C10 H10B 110.0
S1 C10 H10B 110.0
H10A C10 H10B 108.4
N2 C11 C19 116.40(16)
N2 C11 C12 107.49(15)
C19 C11 C12 101.01(16)
N2 C11 C5 103.67(15)
C19 C11 C5 116.38(15)
C12 C11 C5 111.81(16)
O2 C12 C13 127.14(19)
O2 C12 C11 124.14(18)
C13 C12 C11 108.42(18)
C14 C13 C18 120.2(2)
C14 C13 C12 132.2(2)
C18 C13 C12 107.62(18)
C13 C14 C15 118.2(3)
C13 C14 H14 120.9
C15 C14 H14 120.9
C16 C15 C14 122.1(3)
C16 C15 H15 118.9
C14 C15 H15 118.9
C15 C16 C17 121.0(3)
C15 C16 H16 119.5
C17 C16 H16 119.5
C18 C17 C22 115.9(2)
C18 C17 C16 116.0(3)
C22 C17 C16 128.1(3)
C13 C18 C17 122.5(2)
C13 C18 C19 113.43(19)
C17 C18 C19 124.1(2)
C20 C19 C18 117.4(2)
C20 C19 C11 133.3(2)
C18 C19 C11 109.31(17)
C19 C20 C21 119.3(2)
C19 C20 H20 120.3
C21 C20 H20 120.3
C22 C21 C20 122.6(2)
C22 C21 H21 118.7
C20 C21 H21 118.7
C21 C22 C17 120.6(2)
C21 C22 H22 119.7
C17 C22 H22 119.7
C3 C31 C32 129.57(19)
C3 C31 H31 115.2
C32 C31 H31 115.2
C37 C32 C33 117.51(19)
C37 C32 C31 123.03(19)
C33 C32 C31 119.35(19)
C34 C33 C32 120.5(2)
C34 C33 Cl2 118.97(18)
C32 C33 Cl2 120.51(16)
C35 C34 C33 120.6(2)
C35 C34 Cl1 119.29(18)
C33 C34 Cl1 120.1(2)
C36 C35 C34 119.7(2)
C36 C35 H35 120.2
C34 C35 H35 120.2
C35 C36 C37 120.5(2)
C35 C36 H36 119.7
C37 C36 H36 119.7
C36 C37 C32 121.1(2)
C36 C37 H37 119.4
C32 C37 H37 119.4
C72 C71 C76 117.4(2)
C72 C71 C7 120.84(19)
C76 C71 C7 121.8(2)
C71 C72 C73 121.1(2)
C71 C72 Cl3 120.10(18)
C73 C72 Cl3 118.84(19)
C74 C73 C72 120.0(2)
C74 C73 Cl4 119.0(2)
C72 C73 Cl4 121.0(2)
C73 C74 C75 120.0(3)
C73 C74 H74 120.0
C75 C74 H74 120.0
C74 C75 C76 120.6(2)
C74 C75 H75 119.7
C76 C75 H75 119.7
C75 C76 C71 120.9(2)
C75 C76 H76 119.6
C71 C76 H76 119.6
C6 N1 C2 110.74(15)
C6 N1 C1 112.68(16)
C2 N1 C1 110.85(16)
C10 N2 C8 110.36(16)
C10 N2 C11 120.12(19)
C8 N2 C11 112.51(15)
C9 S1 C10 92.41(11)

loop_
_geom_bond_atom_site_label_1
_geom_bond_atom_site_label_2
_geom_bond_distance
C1 N1 1.459(2)
C1 H1A 0.9600
C1 H1B 0.9600
C1 H1C 0.9600
C2 N1 1.457(3)
C2 C3 1.503(3)
C2 H2A 0.9700
C2 H2B 0.9700
C3 C31 1.335(3)
C3 C4 1.503(2)
C4 O1 1.208(2)
C4 C5 1.539(3)
C5 C6 1.533(3)
C5 C7 1.570(2)
C5 C11 1.595(3)
C6 N1 1.452(2)
C6 H6A 0.9700
C6 H6B 0.9700
C7 C71 1.511(3)
C7 C8 1.531(3)
C7 H7 0.9800
C8 N2 1.451(3)
C8 C9 1.537(3)
C8 H8 0.9800
C9 S1 1.804(3)
C9 H9A 0.9700
C9 H9B 0.9700
C10 N2 1.437(3)
C10 S1 1.855(3)
C10 H10A 0.9700
C10 H10B 0.9700
C11 N2 1.473(2)
C11 C19 1.535(3)
C11 C12 1.588(3)
C12 O2 1.211(3)
C12 C13 1.472(3)
C13 C14 1.370(3)
C13 C18 1.399(3)
C14 C15 1.408(4)
C14 H14 0.9300
C15 C16 1.361(4)
C15 H15 0.9300
C16 C17 1.421(4)
C16 H16 0.9300
C17 C18 1.404(3)
C17 C22 1.407(4)
C18 C19 1.414(3)
C19 C20 1.368(3)
C20 C21 1.414(4)
C20 H20 0.9300
C21 C22 1.354(4)
C21 H21 0.9300
C22 H22 0.9300
C31 C32 1.470(3)
C31 H31 0.9300
C32 C37 1.395(3)
C32 C33 1.398(3)
C33 C34 1.394(3)
C33 Cl2 1.726(2)
C34 C35 1.370(4)
C34 Cl1 1.728(3)
C35 C36 1.367(4)
C35 H35 0.9300
C36 C37 1.386(3)
C36 H36 0.9300
C37 H37 0.9300
C71 C72 1.391(3)
C71 C76 1.395(3)
C72 C73 1.394(3)
C72 Cl3 1.734(2)
C73 C74 1.365(4)
C73 Cl4 1.733(3)
C74 C75 1.366(4)
C74 H74 0.9300
C75 C76 1.384(4)
C75 H75 0.9300
C76 H76 0.9300

loop_
_geom_hbond_atom_site_label_D
_geom_hbond_atom_site_label_H
_geom_hbond_atom_site_label_A
_geom_hbond_site_symmetry_A
_geom_hbond_distance_DH
_geom_hbond_distance_HA
_geom_hbond_distance_DA
_geom_hbond_angle_DHA
C74 H74 Cl1 1_545 0.93 2.82 3.497(3) 130
C2 H2B Cl1 3_665 0.97 2.86 3.784(2) 159
C9 H9B O1 . 0.97 2.44 3.251(3) 141

loop_
_geom_torsion_atom_site_label_1
_geom_torsion_atom_site_label_2
_geom_torsion_atom_site_label_3
_geom_torsion_atom_site_label_4
_geom_torsion
N1 C2 C3 C31 156.45(19)
N1 C2 C3 C4 -23.3(3)
C31 C3 C4 O1 18.7(3)
C2 C3 C4 O1 -161.5(2)
C31 C3 C4 C5 -161.80(18)
C2 C3 C4 C5 18.0(3)
O1 C4 C5 C6 142.8(2)
C3 C4 C5 C6 -36.6(2)
O1 C4 C5 C7 19.3(3)
C3 C4 C5 C7 -160.15(17)
O1 C4 C5 C11 -96.7(2)
C3 C4 C5 C11 83.9(2)
C4 C5 C6 N1 63.73(19)
C7 C5 C6 N1 -175.29(16)
C11 C5 C6 N1 -56.1(2)
C6 C5 C7 C71 12.5(2)
C4 C5 C7 C71 131.64(18)
C11 C5 C7 C71 -109.73(18)
C6 C5 C7 C8 137.12(17)
C4 C5 C7 C8 -103.69(18)
C11 C5 C7 C8 14.93(19)
C71 C7 C8 N2 99.21(19)
C5 C7 C8 N2 -25.9(2)
C71 C7 C8 C9 -141.15(19)
C5 C7 C8 C9 93.7(2)
N2 C8 C9 S1 -35.39(19)
C7 C8 C9 S1 -153.24(15)
C6 C5 C11 N2 -122.64(16)
C4 C5 C11 N2 119.64(16)
C7 C5 C11 N2 1.22(19)
C6 C5 C11 C19 108.20(18)
C4 C5 C11 C19 -9.5(2)
C7 C5 C11 C19 -127.93(16)
C6 C5 C11 C12 -7.1(2)
C4 C5 C11 C12 -124.86(16)
C7 C5 C11 C12 116.72(16)
N2 C11 C12 O2 47.1(3)
C19 C11 C12 O2 169.6(2)
C5 C11 C12 O2 -66.0(2)
N2 C11 C12 C13 -126.97(18)
C19 C11 C12 C13 -4.5(2)
C5 C11 C12 C13 119.88(18)
O2 C12 C13 C14 9.0(4)
C11 C12 C13 C14 -177.1(2)
O2 C12 C13 C18 -169.7(2)
C11 C12 C13 C18 4.2(2)
C18 C13 C14 C15 0.1(4)
C12 C13 C14 C15 -178.5(2)
C13 C14 C15 C16 0.9(4)
C14 C15 C16 C17 -0.5(4)
C15 C16 C17 C18 -0.8(4)
C15 C16 C17 C22 179.4(3)
C14 C13 C18 C17 -1.5(3)
C12 C13 C18 C17 177.43(18)
C14 C13 C18 C19 179.1(2)
C12 C13 C18 C19 -2.0(2)
C22 C17 C18 C13 -178.4(2)
C16 C17 C18 C13 1.8(3)
C22 C17 C18 C19 1.0(3)
C16 C17 C18 C19 -178.8(2)
C13 C18 C19 C20 177.38(19)
C17 C18 C19 C20 -2.1(3)
C13 C18 C19 C11 -1.1(2)
C17 C18 C19 C11 179.47(18)
N2 C11 C19 C20 -58.7(3)
C12 C11 C19 C20 -174.7(2)
C5 C11 C19 C20 64.0(3)
N2 C11 C19 C18 119.38(18)
C12 C11 C19 C18 3.37(19)
C5 C11 C19 C18 -117.89(17)
C18 C19 C20 C21 1.7(3)
C11 C19 C20 C21 179.7(2)
C19 C20 C21 C22 -0.5(4)
C20 C21 C22 C17 -0.7(4)
C18 C17 C22 C21 0.4(3)
C16 C17 C22 C21 -179.8(2)
C2 C3 C31 C32 0.7(4)
C4 C3 C31 C32 -179.50(19)
C3 C31 C32 C37 32.4(3)
C3 C31 C32 C33 -151.6(2)
C37 C32 C33 C34 -0.3(3)
C31 C32 C33 C34 -176.58(19)
C37 C32 C33 Cl2 -178.69(16)
C31 C32 C33 Cl2 5.1(3)
C32 C33 C34 C35 0.1(3)
Cl2 C33 C34 C35 178.45(18)
C32 C33 C34 Cl1 -179.40(16)
Cl2 C33 C34 Cl1 -1.0(3)
C33 C34 C35 C36 0.4(4)
Cl1 C34 C35 C36 179.92(18)
C34 C35 C36 C37 -0.7(4)
C35 C36 C37 C32 0.4(3)
C33 C32 C37 C36 0.1(3)
C31 C32 C37 C36 176.2(2)
C8 C7 C71 C72 151.08(18)
C5 C7 C71 C72 -88.8(2)
C8 C7 C71 C76 -28.6(2)
C5 C7 C71 C76 91.5(2)
C76 C71 C72 C73 0.3(3)
C7 C71 C72 C73 -179.33(18)
C76 C71 C72 Cl3 -179.60(15)
C7 C71 C72 Cl3 0.8(2)
C71 C72 C73 C74 1.5(3)
Cl3 C72 C73 C74 -178.57(18)
C71 C72 C73 Cl4 -178.42(15)
Cl3 C72 C73 Cl4 1.5(2)
C72 C73 C74 C75 -1.9(4)
Cl4 C73 C74 C75 178.08(19)
C73 C74 C75 C76 0.4(4)
C74 C75 C76 C71 1.5(3)
C72 C71 C76 C75 -1.8(3)
C7 C71 C76 C75 177.82(19)
C5 C6 N1 C2 -74.49(19)
C5 C6 N1 C1 160.69(18)
C3 C2 N1 C6 51.4(2)
C3 C2 N1 C1 177.21(18)
S1 C10 N2 C8 -28.3(2)
S1 C10 N2 C11 105.10(18)
C7 C8 N2 C10 166.02(18)
C9 C8 N2 C10 42.0(2)
C7 C8 N2 C11 28.9(2)
C9 C8 N2 C11 -95.2(2)
C19 C11 N2 C10 -22.0(3)
C12 C11 N2 C10 90.3(2)
C5 C11 N2 C10 -151.19(18)
C19 C11 N2 C8 110.5(2)
C12 C11 N2 C8 -137.21(18)
C5 C11 N2 C8 -18.7(2)
C8 C9 S1 C10 16.34(17)
N2 C10 S1 C9 5.83(18)
